data_1565248
loop_
_publ_author_name
'Yin, Xiuju'
'Li, Shixiong'
'Liao, Beiling'

_publ_section_title
;
 Investigation of magneto-structural relation based on a series of
 mononuclear dysprosium single-ion magnets with high Oh symmetry
;
_journal_name_full 'Inorganica Chimica Acta'
_journal_page_first 119451
_journal_paper_doi 10.1016/j.ica.2020.119451
_journal_volume 504
_journal_year 2020
_chemical_formula_moiety 'C22 H20 Br4 Cl3 Dy N2 O3'
_chemical_formula_sum 'C22 H20 Br4 Cl3 Dy N2 O3'
_chemical_formula_weight 948.89
_space_group_crystal_system monoclinic
_space_group_IT_number 14
_space_group_name_Hall '-P 2yn'
_space_group_name_H-M_alt 'P 1 21/n 1'
_atom_sites_solution_hydrogens geom
_atom_sites_solution_primary direct
_atom_sites_solution_secondary difmap
_cell_angle_alpha 90.00
_cell_angle_beta 91.994(8)
_cell_angle_gamma 90.00
_cell_formula_units_Z 4
_cell_length_a 10.460(6)
_cell_length_b 7.275(4)
_cell_length_c 36.70(2)
_cell_measurement_reflns_used 9535
_cell_measurement_temperature 296(2)
_cell_measurement_theta_max 26.45
_cell_measurement_theta_min 2.22
_cell_volume 2791(3)
_computing_cell_refinement 'SAINT v8.27A (Bruker, 2012)'
_computing_data_reduction 'SAINT v8.27A (Bruker, 2012)'
_computing_molecular_graphics 'Olex2 (Dolomanov et al., 2009)'
_computing_publication_material 'Olex2 (Dolomanov et al., 2009)'
_computing_structure_refinement 'XL (Sheldrick, 2008)'
_computing_structure_solution 'XS (Sheldrick, 2008)'
_diffrn_ambient_temperature 296.15
_diffrn_measured_fraction_theta_full 0.999
_diffrn_measured_fraction_theta_max 0.999
_diffrn_measurement_device_type 'Bruker APEX-II CCD'
_diffrn_measurement_method '\f and \w scans'
_diffrn_radiation_monochromator graphite
_diffrn_radiation_type MoK\a
_diffrn_radiation_wavelength 0.71073
_diffrn_reflns_av_R_equivalents 0.0535
_diffrn_reflns_av_unetI/netI 0.0355
_diffrn_reflns_limit_h_max 13
_diffrn_reflns_limit_h_min -13
_diffrn_reflns_limit_k_max 9
_diffrn_reflns_limit_k_min -9
_diffrn_reflns_limit_l_max 45
_diffrn_reflns_limit_l_min -45
_diffrn_reflns_number 30985
_diffrn_reflns_theta_full 26.37
_diffrn_reflns_theta_max 26.37
_diffrn_reflns_theta_min 1.11
_diffrn_source 'fine-focus sealed tube'
_diffrn_standards_number 0
_exptl_absorpt_coefficient_mu 8.720
_exptl_absorpt_correction_T_max 0.3028
_exptl_absorpt_correction_T_min 0.2500
_exptl_absorpt_correction_type none
_exptl_crystal_density_diffrn 2.258
_exptl_crystal_density_meas .
_exptl_crystal_density_method 'not measured'
_exptl_crystal_description block
_exptl_crystal_F_000 1788
_exptl_crystal_size_max 0.22
_exptl_crystal_size_mid 0.2
_exptl_crystal_size_min 0.18
_refine_diff_density_max 0.795
_refine_diff_density_min -0.903
_refine_diff_density_rms 0.114
_refine_ls_extinction_method none
_refine_ls_goodness_of_fit_ref 1.108
_refine_ls_hydrogen_treatment mixed
_refine_ls_matrix_type full
_refine_ls_number_parameters 322
_refine_ls_number_reflns 5678
_refine_ls_number_restraints 3
_refine_ls_restrained_S_all 1.108
_refine_ls_R_factor_all 0.0380
_refine_ls_R_factor_gt 0.0299
_refine_ls_shift/su_max 0.001
_refine_ls_shift/su_mean 0.000
_refine_ls_structure_factor_coef Fsqd
_refine_ls_weighting_details 'calc w=1/[\s^2^(Fo^2^)+(0.0292P)^2^+3.0987P] where P=(Fo^2^+2Fc^2^)/3'
_refine_ls_weighting_scheme calc
_refine_ls_wR_factor_gt 0.0683
_refine_ls_wR_factor_ref 0.0714
_reflns_number_gt 4969
_reflns_number_total 5678
_reflns_threshold_expression >2sigma(I)
_cod_data_source_file ICA-2020-504-119452.cif
_cod_data_source_block 1018
_cod_database_code 1565248
_olex2_refinement_description
;
1. Fixed Uiso
 At 1.2 times of:
  All C(H) groups, All C(H,H) groups, All N(H) groups
 At 1.5 times of:
  All C(H,H,H) groups, All O(H) groups
2. Restrained distances
 O3-H3
 0.85 with sigma of 0.01
 C21-H3
 1.906229 with sigma of 0.02
 Dy1-H3
 2.90564 with sigma of 0.02
3.a Secondary CH2 refined with riding coordinates:
 C21(H21a,H21b)
3.b Aromatic/amide H refined with riding coordinates:
 N1(H1), N2(H2), C3(H3a), C4(H4), C7(H7), C13(H13), C14(H14), C17(H17)
3.c Idealised Me refined as rotating group:
 C1(H1a,H1b,H1c), C11(H11a,H11b,H11c), C22(H22a,H22b,H22c)
;

loop_
_space_group_symop_id
_space_group_symop_operation_xyz
1 'x, y, z'
2 '-x+1/2, y+1/2, -z+1/2'
3 '-x, -y, -z'
4 'x-1/2, -y-1/2, z-1/2'

loop_
_atom_site_label
_atom_site_type_symbol
_atom_site_fract_x
_atom_site_fract_y
_atom_site_fract_z
_atom_site_U_iso_or_equiv
_atom_site_adp_type
_atom_site_occupancy
_atom_site_calc_flag
_atom_site_disorder_assembly
_atom_site_disorder_group
_atom_site_refinement_flags_posn
Dy1 Dy 0.284602(18) 0.17632(3) 0.126790(5) 0.02492(7) Uani 1 d . . D
Br2 Br -0.09437(5) 0.46055(8) 0.123863(13) 0.05119(14) Uani 1 d . . .
Br1 Br -0.30828(5) 0.36379(8) -0.017993(16) 0.06023(17) Uani 1 d . . .
Br4 Br 0.70087(5) 0.04543(9) 0.127296(13) 0.05561(16) Uani 1 d . . .
Br3 Br 0.90338(4) 0.16329(7) 0.269283(14) 0.04480(13) Uani 1 d . . .
Cl3 Cl 0.15332(11) 0.22555(19) 0.18714(3) 0.0434(3) Uani 1 d . . .
Cl2 Cl 0.18843(13) -0.15687(15) 0.11929(3) 0.0431(3) Uani 1 d . . .
Cl1 Cl 0.42111(12) 0.13749(19) 0.06769(3) 0.0461(3) Uani 1 d . . .
O1 O 0.1400(3) 0.2888(4) 0.08887(7) 0.0328(7) Uani 1 d . . .
O2 O 0.4458(3) 0.1166(4) 0.16482(7) 0.0327(7) Uani 1 d . . .
O3 O 0.3495(3) 0.4863(4) 0.13158(9) 0.0442(8) Uani 1 d . . D
H3 H 0.299(2) 0.571(2) 0.1235(14) 0.066 Uiso 1 d . . DR
N1 N 0.1701(3) 0.2017(5) 0.01759(9) 0.0304(8) Uani 1 d . . .
H1 H 0.2315 0.1934 0.0337 0.037 Uiso 1 calc . . R
N2 N 0.4096(3) 0.1802(5) 0.23688(8) 0.0267(7) Uani 1 d . . .
H2 H 0.3471 0.1742 0.2211 0.032 Uiso 1 calc . . R
C1 C 0.3279(5) 0.1071(8) -0.02553(13) 0.0492(13) Uani 1 d . . .
H1A H 0.3762 0.2169 -0.0297 0.074 Uiso 1 calc . . GR
H1B H 0.3268 0.0321 -0.0471 0.074 Uiso 1 calc . . GR
H1C H 0.3667 0.0401 -0.0055 0.074 Uiso 1 calc . . GR
C2 C 0.1955(5) 0.1569(6) -0.01679(11) 0.0385(11) Uani 1 d . . .
C3 C 0.0938(5) 0.1640(6) -0.04259(12) 0.0438(12) Uani 1 d . . .
H3A H 0.1072 0.1280 -0.0665 0.053 Uiso 1 calc . . R
C4 C -0.0228(5) 0.2219(6) -0.03349(11) 0.0409(12) Uani 1 d . . .
H4 H -0.0877 0.2281 -0.0514 0.049 Uiso 1 calc . . R
C5 C -0.0497(4) 0.2742(6) 0.00288(11) 0.0327(10) Uani 1 d . . .
C10 C 0.0532(4) 0.2599(6) 0.02895(10) 0.0271(9) Uani 1 d . . .
C9 C 0.0421(4) 0.3067(5) 0.06665(10) 0.0268(8) Uani 1 d . . .
C8 C -0.0750(4) 0.3745(6) 0.07596(11) 0.0329(10) Uani 1 d . . .
C7 C -0.1812(4) 0.3864(6) 0.05104(13) 0.0390(10) Uani 1 d . . .
H7 H -0.2600 0.4268 0.0589 0.047 Uiso 1 calc . . R
C6 C -0.1672(5) 0.3382(6) 0.01545(13) 0.0394(11) Uani 1 d . . .
C11 C 0.2457(4) 0.2190(8) 0.28172(12) 0.0433(12) Uani 1 d . . .
H11A H 0.1933 0.2508 0.2607 0.065 Uiso 1 calc . . GR
H11B H 0.2370 0.3114 0.3001 0.065 Uiso 1 calc . . GR
H11C H 0.2188 0.1023 0.2910 0.065 Uiso 1 calc . . GR
C12 C 0.3822(4) 0.2072(6) 0.27141(11) 0.0302(9) Uani 1 d . . .
C13 C 0.4833(4) 0.2169(7) 0.29750(11) 0.0375(11) Uani 1 d . . .
H13 H 0.4662 0.2358 0.3219 0.045 Uiso 1 calc . . R
C14 C 0.6062(4) 0.1986(6) 0.28712(11) 0.0343(10) Uani 1 d . . .
H14 H 0.6724 0.2060 0.3046 0.041 Uiso 1 calc . . R
C15 C 0.6355(4) 0.1687(5) 0.25040(10) 0.0258(8) Uani 1 d . . .
C20 C 0.5320(4) 0.1610(5) 0.22464(10) 0.0251(8) Uani 1 d . . .
C19 C 0.5459(4) 0.1274(5) 0.18648(10) 0.0243(8) Uani 1 d . . .
C18 C 0.6723(4) 0.1067(6) 0.17615(10) 0.0305(9) Uani 1 d . . .
C17 C 0.7778(4) 0.1224(6) 0.20059(12) 0.0323(9) Uani 1 d . . .
H17 H 0.8603 0.1127 0.1921 0.039 Uiso 1 calc . . R
C16 C 0.7598(4) 0.1519(6) 0.23682(12) 0.0305(9) Uani 1 d . . .
C21 C 0.4761(6) 0.5614(8) 0.13460(16) 0.0641(16) Uani 1 d . . D
H21A H 0.5327 0.4713 0.1461 0.077 Uiso 1 calc . . R
H21B H 0.4752 0.6688 0.1503 0.077 Uiso 1 calc . . R
C22 C 0.5265(6) 0.6135(10) 0.09945(19) 0.0721(18) Uani 1 d . . .
H22A H 0.5207 0.5107 0.0831 0.108 Uiso 1 calc . . GR
H22B H 0.6144 0.6499 0.1028 0.108 Uiso 1 calc . . GR
H22C H 0.4776 0.7143 0.0894 0.108 Uiso 1 calc . . GR

loop_
_atom_site_aniso_label
_atom_site_aniso_U_11
_atom_site_aniso_U_22
_atom_site_aniso_U_33
_atom_site_aniso_U_23
_atom_site_aniso_U_13
_atom_site_aniso_U_12
Dy1 0.02523(11) 0.03152(11) 0.01773(10) 0.00002(7) -0.00339(7) 0.00172(8)
Br2 0.0428(3) 0.0702(4) 0.0406(3) -0.0148(2) 0.0006(2) 0.0074(3)
Br1 0.0475(3) 0.0681(4) 0.0626(3) 0.0094(3) -0.0331(3) -0.0057(3)
Br4 0.0417(3) 0.0907(4) 0.0349(3) -0.0208(3) 0.0077(2) -0.0036(3)
Br3 0.0292(2) 0.0553(3) 0.0485(3) -0.0071(2) -0.0173(2) 0.0027(2)
Cl3 0.0318(6) 0.0738(8) 0.0248(5) -0.0031(5) 0.0017(4) 0.0090(6)
Cl2 0.0562(7) 0.0362(6) 0.0367(6) -0.0009(5) -0.0032(5) -0.0087(5)
Cl1 0.0402(7) 0.0700(8) 0.0282(5) -0.0025(5) 0.0049(5) 0.0152(6)
O1 0.0325(16) 0.0426(18) 0.0227(14) 0.0006(12) -0.0079(12) 0.0051(13)
O2 0.0271(16) 0.0476(18) 0.0229(14) -0.0019(13) -0.0046(12) 0.0019(13)
O3 0.0374(18) 0.0366(18) 0.058(2) 0.0011(16) -0.0034(15) -0.0058(15)
N1 0.036(2) 0.0316(19) 0.0235(17) 0.0043(14) -0.0025(14) 0.0002(16)
N2 0.0229(17) 0.0360(19) 0.0208(16) 0.0016(14) -0.0032(13) 0.0015(15)
C1 0.055(3) 0.061(3) 0.033(2) -0.003(2) 0.014(2) 0.001(3)
C2 0.059(3) 0.033(2) 0.023(2) 0.0037(17) 0.002(2) -0.004(2)
C3 0.067(4) 0.040(3) 0.025(2) 0.0000(19) -0.001(2) -0.005(2)
C4 0.058(3) 0.040(3) 0.024(2) 0.0053(19) -0.014(2) -0.009(2)
C5 0.037(2) 0.029(2) 0.031(2) 0.0059(17) -0.0102(18) -0.0053(19)
C10 0.033(2) 0.024(2) 0.0235(19) 0.0038(16) -0.0073(16) -0.0016(18)
C9 0.029(2) 0.027(2) 0.0241(19) 0.0045(16) -0.0013(16) 0.0004(17)
C8 0.036(2) 0.033(2) 0.029(2) 0.0000(18) -0.0044(18) -0.0005(19)
C7 0.029(2) 0.041(3) 0.046(3) 0.004(2) -0.008(2) 0.002(2)
C6 0.038(3) 0.037(3) 0.042(3) 0.008(2) -0.020(2) -0.006(2)
C11 0.032(3) 0.068(3) 0.030(2) -0.001(2) 0.0036(19) 0.001(2)
C12 0.031(2) 0.035(2) 0.024(2) 0.0021(17) 0.0009(17) 0.0015(18)
C13 0.044(3) 0.049(3) 0.0195(19) -0.0014(18) -0.0016(18) 0.002(2)
C14 0.034(2) 0.043(3) 0.025(2) 0.0017(18) -0.0087(18) 0.000(2)
C15 0.024(2) 0.027(2) 0.027(2) -0.0001(16) -0.0033(16) 0.0002(16)
C20 0.023(2) 0.027(2) 0.0246(19) 0.0009(16) -0.0006(15) 0.0037(16)
C19 0.025(2) 0.026(2) 0.0222(18) 0.0000(15) -0.0031(15) 0.0019(16)
C18 0.035(2) 0.035(2) 0.0219(19) -0.0015(17) -0.0002(17) 0.0012(19)
C17 0.021(2) 0.039(2) 0.037(2) 0.0010(19) 0.0021(17) 0.0011(18)
C16 0.024(2) 0.030(2) 0.037(2) 0.0003(18) -0.0111(17) 0.0006(17)
C21 0.067(4) 0.058(4) 0.065(4) 0.008(3) -0.024(3) -0.019(3)
C22 0.055(4) 0.076(4) 0.086(5) -0.005(4) 0.009(3) -0.009(3)

loop_
_atom_type_symbol
_atom_type_description
_atom_type_scat_dispersion_real
_atom_type_scat_dispersion_imag
_atom_type_scat_source
C C 0.0033 0.0016 'International Tables Vol C Tables 4.2.6.8 and 6.1.1.4'
H H 0.0000 0.0000 'International Tables Vol C Tables 4.2.6.8 and 6.1.1.4'
Br Br -0.2901 2.4595 'International Tables Vol C Tables 4.2.6.8 and 6.1.1.4'
Cl Cl 0.1484 0.1585 'International Tables Vol C Tables 4.2.6.8 and 6.1.1.4'
Dy Dy -0.1892 4.4098 'International Tables Vol C Tables 4.2.6.8 and 6.1.1.4'
N N 0.0061 0.0033 'International Tables Vol C Tables 4.2.6.8 and 6.1.1.4'
O O 0.0106 0.0060 'International Tables Vol C Tables 4.2.6.8 and 6.1.1.4'

loop_
_geom_angle_atom_site_label_1
_geom_angle_atom_site_label_2
_geom_angle_atom_site_label_3
_geom_angle
_geom_angle_site_symmetry_1
_geom_angle_site_symmetry_3
Cl2 Dy1 Cl3 90.26(4) . .
Cl2 Dy1 Cl1 91.78(4) . .
Cl1 Dy1 Cl3 177.81(4) . .
O1 Dy1 Cl3 96.53(9) . .
O1 Dy1 Cl2 91.41(9) . .
O1 Dy1 Cl1 84.22(9) . .
O1 Dy1 O2 168.95(11) . .
O1 Dy1 O3 83.12(12) . .
O2 Dy1 Cl3 84.55(9) . .
O2 Dy1 Cl2 99.59(9) . .
O2 Dy1 Cl1 94.32(9) . .
O2 Dy1 O3 85.93(12) . .
O3 Dy1 Cl3 88.00(9) . .
O3 Dy1 Cl2 174.04(9) . .
O3 Dy1 Cl1 90.06(9) . .
C9 O1 Dy1 163.2(3) . .
C19 O2 Dy1 164.9(3) . .
Dy1 O3 H3 119.3(15) . .
C21 O3 Dy1 129.2(3) . .
C21 O3 H3 108.0(15) . .
C2 N1 H1 117.6 . .
C2 N1 C10 124.7(4) . .
C10 N1 H1 117.6 . .
C12 N2 H2 117.9 . .
C12 N2 C20 124.2(3) . .
C20 N2 H2 117.9 . .
H1A C1 H1B 109.5 . .
H1A C1 H1C 109.5 . .
H1B C1 H1C 109.5 . .
C2 C1 H1A 109.5 . .
C2 C1 H1B 109.5 . .
C2 C1 H1C 109.5 . .
N1 C2 C1 118.8(4) . .
N1 C2 C3 117.2(5) . .
C3 C2 C1 123.9(4) . .
C2 C3 H3A 119.4 . .
C4 C3 C2 121.2(4) . .
C4 C3 H3A 119.4 . .
C3 C4 H4 119.1 . .
C3 C4 C5 121.8(4) . .
C5 C4 H4 119.1 . .
C10 C5 C4 116.3(4) . .
C6 C5 C4 126.7(4) . .
C6 C5 C10 117.0(4) . .
N1 C10 C5 118.7(4) . .
N1 C10 C9 118.0(3) . .
C5 C10 C9 123.3(4) . .
O1 C9 C10 119.7(4) . .
O1 C9 C8 124.9(4) . .
C8 C9 C10 115.3(4) . .
C9 C8 Br2 118.5(3) . .
C9 C8 C7 123.2(4) . .
C7 C8 Br2 118.3(3) . .
C8 C7 H7 120.2 . .
C6 C7 C8 119.6(4) . .
C6 C7 H7 120.2 . .
C5 C6 Br1 119.3(3) . .
C7 C6 Br1 119.2(4) . .
C7 C6 C5 121.5(4) . .
H11A C11 H11B 109.5 . .
H11A C11 H11C 109.5 . .
H11B C11 H11C 109.5 . .
C12 C11 H11A 109.5 . .
C12 C11 H11B 109.5 . .
C12 C11 H11C 109.5 . .
N2 C12 C11 119.5(4) . .
N2 C12 C13 118.5(4) . .
C13 C12 C11 121.9(4) . .
C12 C13 H13 120.0 . .
C14 C13 C12 120.1(4) . .
C14 C13 H13 120.0 . .
C13 C14 H14 119.3 . .
C13 C14 C15 121.5(4) . .
C15 C14 H14 119.3 . .
C14 C15 C20 117.3(4) . .
C14 C15 C16 125.7(4) . .
C20 C15 C16 116.9(4) . .
N2 C20 C15 118.4(3) . .
N2 C20 C19 117.5(3) . .
C15 C20 C19 124.0(4) . .
O2 C19 C20 120.2(4) . .
O2 C19 C18 125.4(4) . .
C18 C19 C20 114.4(3) . .
C19 C18 Br4 117.9(3) . .
C19 C18 C17 123.3(4) . .
C17 C18 Br4 118.8(3) . .
C18 C17 H17 119.9 . .
C16 C17 C18 120.2(4) . .
C16 C17 H17 119.9 . .
C15 C16 Br3 119.7(3) . .
C17 C16 Br3 119.2(3) . .
C17 C16 C15 121.1(4) . .
O3 C21 H21A 109.0 . .
O3 C21 H21B 109.0 . .
O3 C21 C22 113.0(5) . .
H21A C21 H21B 107.8 . .
C22 C21 H21A 109.0 . .
C22 C21 H21B 109.0 . .
C21 C22 H22A 109.5 . .
C21 C22 H22B 109.5 . .
C21 C22 H22C 109.5 . .
H22A C22 H22B 109.5 . .
H22A C22 H22C 109.5 . .
H22B C22 H22C 109.5 . .

loop_
_geom_bond_atom_site_label_1
_geom_bond_atom_site_label_2
_geom_bond_distance
_geom_bond_site_symmetry_2
Dy1 Cl3 2.6704(16) .
Dy1 Cl2 2.6351(17) .
Dy1 Cl1 2.6530(16) .
Dy1 O1 2.179(3) .
Dy1 O2 2.195(3) .
Dy1 O3 2.360(3) .
Br2 C8 1.884(4) .
Br1 C6 1.895(4) .
Br4 C18 1.881(4) .
Br3 C16 1.886(4) .
O1 C9 1.293(5) .
O2 C19 1.294(5) .
O3 H3 0.857(9) .
O3 C21 1.433(6) .
N1 H1 0.8600 .
N1 C2 1.339(5) .
N1 C10 1.372(5) .
N2 H2 0.8600 .
N2 C12 1.323(5) .
N2 C20 1.378(5) .
C1 H1A 0.9600 .
C1 H1B 0.9600 .
C1 H1C 0.9600 .
C1 C2 1.477(7) .
C2 C3 1.400(7) .
C3 H3A 0.9300 .
C3 C4 1.343(7) .
C4 H4 0.9300 .
C4 C5 1.425(6) .
C5 C10 1.419(5) .
C5 C6 1.407(7) .
C10 C9 1.433(5) .
C9 C8 1.375(6) .
C8 C7 1.417(6) .
C7 H7 0.9300 .
C7 C6 1.365(7) .
C11 H11A 0.9600 .
C11 H11B 0.9600 .
C11 H11C 0.9600 .
C11 C12 1.493(6) .
C12 C13 1.403(6) .
C13 H13 0.9300 .
C13 C14 1.361(6) .
C14 H14 0.9300 .
C14 C15 1.409(6) .
C15 C20 1.413(5) .
C15 C16 1.414(6) .
C20 C19 1.434(5) .
C19 C18 1.396(6) .
C18 C17 1.402(6) .
C17 H17 0.9300 .
C17 C16 1.366(6) .
C21 H21A 0.9700 .
C21 H21B 0.9700 .
C21 C22 1.461(8) .
C22 H22A 0.9600 .
C22 H22B 0.9600 .
C22 H22C 0.9600 .

loop_
_geom_torsion_atom_site_label_1
_geom_torsion_atom_site_label_2
_geom_torsion_atom_site_label_3
_geom_torsion_atom_site_label_4
_geom_torsion
_geom_torsion_site_symmetry_1
_geom_torsion_site_symmetry_2
_geom_torsion_site_symmetry_3
_geom_torsion_site_symmetry_4
Dy1 O1 C9 C10 -84.2(10) . . . .
Dy1 O1 C9 C8 98.0(10) . . . .
Dy1 O2 C19 C20 90.0(10) . . . .
Dy1 O2 C19 C18 -90.7(11) . . . .
Dy1 O3 C21 C22 93.7(6) . . . .
Br2 C8 C7 C6 175.0(3) . . . .
Br4 C18 C17 C16 -174.7(3) . . . .
Cl3 Dy1 O1 C9 -86.4(9) . . . .
Cl3 Dy1 O2 C19 -90.5(10) . . . .
Cl3 Dy1 O3 C21 121.7(4) . . . .
Cl2 Dy1 O1 C9 4.0(9) . . . .
Cl2 Dy1 O2 C19 -180(100) . . . .
Cl2 Dy1 O3 C21 -165.2(7) . . . .
Cl1 Dy1 O1 C9 95.6(9) . . . .
Cl1 Dy1 O2 C19 87.6(10) . . . .
Cl1 Dy1 O3 C21 -57.3(4) . . . .
O1 Dy1 O2 C19 5.7(14) . . . .
O1 Dy1 O3 C21 -141.4(4) . . . .
O1 C9 C8 Br2 3.5(6) . . . .
O1 C9 C8 C7 -177.9(4) . . . .
O2 Dy1 O1 C9 178.5(8) . . . .
O2 Dy1 O3 C21 37.1(4) . . . .
O2 C19 C18 Br4 -3.5(6) . . . .
O2 C19 C18 C17 179.0(4) . . . .
O3 Dy1 O1 C9 -173.6(9) . . . .
O3 Dy1 O2 C19 -2.2(10) . . . .
N1 C2 C3 C4 3.1(7) . . . .
N1 C10 C9 O1 -1.7(6) . . . .
N1 C10 C9 C8 176.3(4) . . . .
N2 C12 C13 C14 0.0(7) . . . .
N2 C20 C19 O2 0.2(6) . . . .
N2 C20 C19 C18 -179.1(4) . . . .
C1 C2 C3 C4 -175.5(5) . . . .
C2 N1 C10 C5 0.2(6) . . . .
C2 N1 C10 C9 -178.6(4) . . . .
C2 C3 C4 C5 -1.7(7) . . . .
C3 C4 C5 C10 -0.6(7) . . . .
C3 C4 C5 C6 179.4(5) . . . .
C4 C5 C10 N1 1.3(6) . . . .
C4 C5 C10 C9 -179.9(4) . . . .
C4 C5 C6 Br1 -0.8(6) . . . .
C4 C5 C6 C7 -179.2(5) . . . .
C5 C10 C9 O1 179.5(4) . . . .
C5 C10 C9 C8 -2.5(6) . . . .
C10 N1 C2 C1 176.3(4) . . . .
C10 N1 C2 C3 -2.4(6) . . . .
C10 C5 C6 Br1 179.2(3) . . . .
C10 C5 C6 C7 0.7(6) . . . .
C10 C9 C8 Br2 -174.4(3) . . . .
C10 C9 C8 C7 4.2(6) . . . .
C9 C8 C7 C6 -3.6(7) . . . .
C8 C7 C6 Br1 -177.6(3) . . . .
C8 C7 C6 C5 0.9(7) . . . .
C6 C5 C10 N1 -178.6(4) . . . .
C6 C5 C10 C9 0.2(6) . . . .
C11 C12 C13 C14 177.5(4) . . . .
C12 N2 C20 C15 0.6(6) . . . .
C12 N2 C20 C19 178.3(4) . . . .
C12 C13 C14 C15 -0.4(7) . . . .
C13 C14 C15 C20 0.8(6) . . . .
C13 C14 C15 C16 178.6(4) . . . .
C14 C15 C20 N2 -0.9(6) . . . .
C14 C15 C20 C19 -178.5(4) . . . .
C14 C15 C16 Br3 1.6(6) . . . .
C14 C15 C16 C17 179.8(4) . . . .
C15 C20 C19 O2 177.8(4) . . . .
C15 C20 C19 C18 -1.5(6) . . . .
C20 N2 C12 C11 -177.7(4) . . . .
C20 N2 C12 C13 -0.1(6) . . . .
C20 C15 C16 Br3 179.4(3) . . . .
C20 C15 C16 C17 -2.5(6) . . . .
C20 C19 C18 Br4 175.7(3) . . . .
C20 C19 C18 C17 -1.7(6) . . . .
C19 C18 C17 C16 2.8(7) . . . .
C18 C17 C16 Br3 177.7(3) . . . .
C18 C17 C16 C15 -0.5(6) . . . .
C16 C15 C20 N2 -178.9(3) . . . .
C16 C15 C20 C19 3.6(6) . . . .
